data_4087827
loop_
_publ_author_name
'Liu, Yuesheng'
'Wang, Lei'
'Deng, Liang'

_publ_section_title
;
 Three-Coordinate Iron(II) Dialkenyl Compound with NHC Ligation:
 Synthesis, Structure, and Reactivity
;
_journal_issue 17
_journal_name_full Organometallics
_journal_page_first 4401
_journal_paper_doi 10.1021/acs.organomet.5b00632
_journal_volume 34
_journal_year 2015
_chemical_formula_sum 'C51 H50 Fe N2'
_chemical_formula_weight 746.78
_space_group_IT_number 14
_space_group_name_Hall '-P 2yn'
_space_group_name_H-M_alt 'P 1 21/n 1'
_symmetry_cell_setting monoclinic
_symmetry_space_group_name_H-M 'P 1 21/n 1'
_atom_sites_solution_hydrogens geom
_atom_sites_solution_primary direct
_atom_sites_solution_secondary difmap
_audit_creation_method SHELXL-97
_cell_angle_alpha 90.00
_cell_angle_beta 90.8710(10)
_cell_angle_gamma 90.00
_cell_formula_units_Z 4
_cell_length_a 14.3657(10)
_cell_length_b 15.9024(11)
_cell_length_c 19.4371(14)
_cell_measurement_reflns_used 7421
_cell_measurement_temperature 153(2)
_cell_measurement_theta_max 29.86
_cell_measurement_theta_min 2.17
_cell_volume 4439.9(5)
_computing_cell_refinement 'Bruker SAINT'
_computing_data_collection 'Bruker APEX2'
_computing_data_reduction 'Bruker SAINT'
_computing_molecular_graphics 'Bruker SHELXTL'
_computing_publication_material 'Bruker SHELXTL'
_computing_structure_refinement 'SHELXL-97 (Sheldrick, 2008)'
_computing_structure_solution 'SHELXS-97 (Sheldrick, 2008)'
_diffrn_ambient_temperature 153(2)
_diffrn_measured_fraction_theta_full 0.997
_diffrn_measured_fraction_theta_max 0.997
_diffrn_measurement_device_type 'Bruker APEX-II CCD'
_diffrn_measurement_method '\f and \w scans'
_diffrn_radiation_monochromator graphite
_diffrn_radiation_source 'fine-focus sealed tube'
_diffrn_radiation_type MoK\a
_diffrn_radiation_wavelength 0.71073
_diffrn_reflns_av_R_equivalents 0.0450
_diffrn_reflns_av_sigmaI/netI 0.0528
_diffrn_reflns_limit_h_max 16
_diffrn_reflns_limit_h_min -20
_diffrn_reflns_limit_k_max 22
_diffrn_reflns_limit_k_min -21
_diffrn_reflns_limit_l_max 27
_diffrn_reflns_limit_l_min -26
_diffrn_reflns_number 43195
_diffrn_reflns_theta_full 30.52
_diffrn_reflns_theta_max 30.52
_diffrn_reflns_theta_min 1.65
_exptl_absorpt_coefficient_mu 0.374
_exptl_absorpt_correction_T_max 0.9290
_exptl_absorpt_correction_T_min 0.8962
_exptl_absorpt_correction_type multi-scan
_exptl_absorpt_process_details sadabs
_exptl_crystal_colour orange
_exptl_crystal_density_diffrn 1.117
_exptl_crystal_density_method 'not measured'
_exptl_crystal_description block
_exptl_crystal_F_000 1584
_exptl_crystal_size_max 0.30
_exptl_crystal_size_mid 0.25
_exptl_crystal_size_min 0.20
_platon_squeeze_details
;
;
_refine_diff_density_max 0.331
_refine_diff_density_min -0.299
_refine_diff_density_rms 0.051
_refine_ls_extinction_method none
_refine_ls_goodness_of_fit_ref 1.050
_refine_ls_hydrogen_treatment constr
_refine_ls_matrix_type full
_refine_ls_number_parameters 493
_refine_ls_number_reflns 13527
_refine_ls_number_restraints 0
_refine_ls_restrained_S_all 1.050
_refine_ls_R_factor_all 0.0692
_refine_ls_R_factor_gt 0.0424
_refine_ls_shift/su_max 0.002
_refine_ls_shift/su_mean 0.000
_refine_ls_structure_factor_coef Fsqd
_refine_ls_weighting_details 'calc w=1/[\s^2^(Fo^2^)+(0.0500P)^2^+0.0000P] where P=(Fo^2^+2Fc^2^)/3'
_refine_ls_weighting_scheme calc
_refine_ls_wR_factor_gt 0.0993
_refine_ls_wR_factor_ref 0.1071
_reflns_number_gt 9428
_reflns_number_total 13527
_reflns_threshold_expression >2sigma(I)
_cod_data_source_file om5b00632_si_002.cif
_cod_data_source_block 1
_cod_depositor_comments
;
The following automatic conversions were performed:

data item '_symmetry_cell_setting' value 'Monoclinic' was changed to
'monoclinic' in accordance with the
/home/saulius/struct/COD-crude-data/automatic-downloads/DataCite-retrospective/ACS/depositions/lib/dictionaries/cif_core.dic
dictionary named 'cif_core.dic' version 2.4.2 last updated on
2011-04-26.

Automatic conversion script
Id: cif_fix_values 6909 2019-04-08 15:41:33Z antanas 
;
_cod_original_sg_symbol_H-M P2(1)/n
_cod_database_code 4087827

loop_
_symmetry_equiv_pos_as_xyz
'x, y, z'
'-x+1/2, y+1/2, -z+1/2'
'-x, -y, -z'
'x-1/2, -y-1/2, z-1/2'

loop_
_atom_site_label
_atom_site_type_symbol
_atom_site_fract_x
_atom_site_fract_y
_atom_site_fract_z
_atom_site_U_iso_or_equiv
_atom_site_adp_type
_atom_site_occupancy
_atom_site_symmetry_multiplicity
_atom_site_calc_flag
_atom_site_refinement_flags
Fe1 Fe 0.820471(13) 0.727557(11) 0.948928(10) 0.01946(6) Uani 1 1 d .
N1 N 0.78902(9) 0.91914(7) 0.92103(7) 0.0294(3) Uani 1 1 d .
N2 N 0.84852(9) 0.89950(7) 1.02187(7) 0.0305(3) Uani 1 1 d .
C1 C 0.81992(9) 0.85800(9) 0.96425(8) 0.0253(3) Uani 1 1 d .
C2 C 0.68764(9) 0.68438(8) 0.92857(7) 0.0196(3) Uani 1 1 d .
C3 C 0.95288(9) 0.67828(8) 0.96028(7) 0.0208(3) Uani 1 1 d .
C4 C 0.65095(9) 0.66974(8) 0.86467(7) 0.0213(3) Uani 1 1 d .
C5 C 0.99252(9) 0.64884(8) 1.01970(7) 0.0202(3) Uani 1 1 d .
C6 C 0.79729(12) 0.99815(9) 0.95152(10) 0.0396(4) Uani 1 1 d .
C7 C 0.83509(13) 0.98577(10) 1.01478(10) 0.0411(4) Uani 1 1 d .
C8 C 0.76819(16) 1.07910(11) 0.91781(13) 0.0600(6) Uani 1 1 d .
H8A H 0.7759 1.1255 0.9506 0.090 Uiso 1 1 calc R
H8B H 0.7027 1.0753 0.9032 0.090 Uiso 1 1 calc R
H8C H 0.8070 1.0894 0.8776 0.090 Uiso 1 1 calc R
C9 C 0.86142(18) 1.05034(12) 1.06812(13) 0.0681(7) Uani 1 1 d .
H9A H 0.9293 1.0559 1.0704 0.102 Uiso 1 1 calc R
H9B H 0.8385 1.0326 1.1131 0.102 Uiso 1 1 calc R
H9C H 0.8336 1.1046 1.0556 0.102 Uiso 1 1 calc R
C10 C 0.75345(11) 0.89875(10) 0.85104(9) 0.0348(4) Uani 1 1 d .
H10 H 0.7594 0.8364 0.8458 0.042 Uiso 1 1 calc R
C11 C 0.81295(16) 0.93760(14) 0.79562(11) 0.0590(5) Uani 1 1 d .
H11A H 0.8044 0.9987 0.7956 0.088 Uiso 1 1 calc R
H11B H 0.7943 0.9148 0.7506 0.088 Uiso 1 1 calc R
H11C H 0.8786 0.9243 0.8048 0.088 Uiso 1 1 calc R
C12 C 0.65098(14) 0.91864(14) 0.84287(12) 0.0616(6) Uani 1 1 d .
H12A H 0.6166 0.8921 0.8802 0.092 Uiso 1 1 calc R
H12B H 0.6280 0.8971 0.7985 0.092 Uiso 1 1 calc R
H12C H 0.6419 0.9797 0.8446 0.092 Uiso 1 1 calc R
C13 C 0.88344(12) 0.85329(10) 1.08316(8) 0.0361(4) Uani 1 1 d .
H13 H 0.8870 0.7929 1.0691 0.043 Uiso 1 1 calc R
C14 C 0.81419(14) 0.85668(14) 1.14108(10) 0.0517(5) Uani 1 1 d .
H14A H 0.8082 0.9148 1.1572 0.078 Uiso 1 1 calc R
H14B H 0.8361 0.8210 1.1791 0.078 Uiso 1 1 calc R
H14C H 0.7535 0.8364 1.1244 0.078 Uiso 1 1 calc R
C15 C 0.98155(13) 0.87845(13) 1.10351(11) 0.0519(5) Uani 1 1 d .
H15A H 1.0211 0.8770 1.0629 0.078 Uiso 1 1 calc R
H15B H 1.0059 0.8391 1.1382 0.078 Uiso 1 1 calc R
H15C H 0.9812 0.9355 1.1226 0.078 Uiso 1 1 calc R
C16 C 0.63025(9) 0.67338(9) 0.99066(7) 0.0211(3) Uani 1 1 d .
C17 C 0.59580(9) 0.59475(9) 1.01004(7) 0.0248(3) Uani 1 1 d .
H17 H 0.6066 0.5474 0.9814 0.030 Uiso 1 1 calc R
C18 C 0.54635(10) 0.58447(11) 1.07000(8) 0.0318(3) Uani 1 1 d .
H18 H 0.5241 0.5303 1.0821 0.038 Uiso 1 1 calc R
C19 C 0.52909(10) 0.65224(12) 1.11231(8) 0.0370(4) Uani 1 1 d .
H19 H 0.4954 0.6448 1.1535 0.044 Uiso 1 1 calc R
C20 C 0.56129(11) 0.73090(12) 1.09415(9) 0.0396(4) Uani 1 1 d .
H20 H 0.5487 0.7781 1.1225 0.048 Uiso 1 1 calc R
C21 C 0.61229(11) 0.74124(10) 1.03426(8) 0.0316(3) Uani 1 1 d .
H21 H 0.6353 0.7954 1.0229 0.038 Uiso 1 1 calc R
C22 C 0.55173(9) 0.64589(10) 0.84969(7) 0.0273(3) Uani 1 1 d .
C23 C 0.53278(11) 0.57756(11) 0.80676(8) 0.0359(4) Uani 1 1 d .
H23 H 0.5830 0.5471 0.7875 0.043 Uiso 1 1 calc R
C24 C 0.44174(14) 0.55300(14) 0.79148(10) 0.0532(5) Uani 1 1 d .
H24 H 0.4302 0.5058 0.7627 0.064 Uiso 1 1 calc R
C25 C 0.36917(13) 0.59700(17) 0.81806(10) 0.0630(7) Uani 1 1 d .
H25 H 0.3070 0.5805 0.8076 0.076 Uiso 1 1 calc R
C26 C 0.38569(12) 0.66452(19) 0.85947(10) 0.0667(7) Uani 1 1 d .
H26 H 0.3346 0.6950 0.8775 0.080 Uiso 1 1 calc R
C27 C 0.47689(11) 0.68990(15) 0.87607(9) 0.0490(5) Uani 1 1 d .
H27 H 0.4873 0.7370 0.9052 0.059 Uiso 1 1 calc R
C28 C 0.70934(9) 0.68234(9) 0.80285(7) 0.0220(3) Uani 1 1 d .
C29 C 0.67362(10) 0.72635(9) 0.74592(7) 0.0263(3) Uani 1 1 d .
H29 H 0.6097 0.7416 0.7446 0.032 Uiso 1 1 calc R
C30 C 0.72983(11) 0.74797(11) 0.69154(8) 0.0330(3) Uani 1 1 d .
H30 H 0.7047 0.7794 0.6541 0.040 Uiso 1 1 calc R
C31 C 0.82234(11) 0.72415(10) 0.69139(8) 0.0341(4) Uani 1 1 d .
H31 H 0.8610 0.7399 0.6543 0.041 Uiso 1 1 calc R
C32 C 0.85829(10) 0.67725(11) 0.74548(8) 0.0326(3) Uani 1 1 d .
H32 H 0.9213 0.6592 0.7448 0.039 Uiso 1 1 calc R
C33 C 0.80254(9) 0.65642(9) 0.80088(7) 0.0258(3) Uani 1 1 d .
H33 H 0.8280 0.6242 0.8378 0.031 Uiso 1 1 calc R
C34 C 1.01063(9) 0.68717(8) 0.89792(7) 0.0214(3) Uani 1 1 d .
C35 C 1.01953(10) 0.76531(9) 0.86502(7) 0.0274(3) Uani 1 1 d .
H35 H 0.9878 0.8127 0.8830 0.033 Uiso 1 1 calc R
C36 C 1.07353(11) 0.77519(11) 0.80684(8) 0.0371(4) Uani 1 1 d .
H36 H 1.0801 0.8292 0.7866 0.045 Uiso 1 1 calc R
C37 C 1.11777(11) 0.70657(12) 0.77835(9) 0.0408(4) Uani 1 1 d .
H37 H 1.1551 0.7132 0.7388 0.049 Uiso 1 1 calc R
C38 C 1.10708(11) 0.62807(11) 0.80815(8) 0.0356(4) Uani 1 1 d .
H38 H 1.1355 0.5804 0.7879 0.043 Uiso 1 1 calc R
C39 C 1.05526(10) 0.61855(10) 0.86725(8) 0.0282(3) Uani 1 1 d .
H39 H 1.0499 0.5644 0.8874 0.034 Uiso 1 1 calc R
C40 C 1.09518(9) 0.63396(8) 1.02893(7) 0.0209(3) Uani 1 1 d .
C41 C 1.15986(9) 0.69496(9) 1.00977(7) 0.0237(3) Uani 1 1 d .
H41 H 1.1385 0.7464 0.9903 0.028 Uiso 1 1 calc R
C42 C 1.25438(10) 0.68179(10) 1.01867(8) 0.0287(3) Uani 1 1 d .
H42 H 1.2972 0.7240 1.0051 0.034 Uiso 1 1 calc R
C43 C 1.28686(10) 0.60806(10) 1.04704(9) 0.0340(4) Uani 1 1 d .
H43 H 1.3519 0.5991 1.0528 0.041 Uiso 1 1 calc R
C44 C 1.22428(11) 0.54696(10) 1.06718(9) 0.0358(4) Uani 1 1 d .
H44 H 1.2465 0.4961 1.0872 0.043 Uiso 1 1 calc R
C45 C 1.12924(10) 0.55964(9) 1.05832(8) 0.0296(3) Uani 1 1 d .
H45 H 1.0869 0.5173 1.0724 0.036 Uiso 1 1 calc R
C46 C 0.93584(9) 0.63509(8) 1.08226(7) 0.0223(3) Uani 1 1 d .
C47 C 0.97205(10) 0.65157(10) 1.14837(8) 0.0320(3) Uani 1 1 d .
H47 H 1.0355 0.6675 1.1535 0.038 Uiso 1 1 calc R
C48 C 0.91755(11) 0.64524(13) 1.20621(8) 0.0427(4) Uani 1 1 d .
H48 H 0.9436 0.6575 1.2503 0.051 Uiso 1 1 calc R
C49 C 0.82518(12) 0.62107(13) 1.20009(9) 0.0446(4) Uani 1 1 d .
H49 H 0.7874 0.6175 1.2397 0.054 Uiso 1 1 calc R
C50 C 0.78851(10) 0.60215(11) 1.13594(9) 0.0361(4) Uani 1 1 d .
H50 H 0.7255 0.5846 1.1316 0.043 Uiso 1 1 calc R
C51 C 0.84279(9) 0.60853(9) 1.07756(8) 0.0261(3) Uani 1 1 d .
H51 H 0.8165 0.5947 1.0339 0.031 Uiso 1 1 calc R

loop_
_atom_site_aniso_label
_atom_site_aniso_U_11
_atom_site_aniso_U_22
_atom_site_aniso_U_33
_atom_site_aniso_U_23
_atom_site_aniso_U_13
_atom_site_aniso_U_12
Fe1 0.01712(9) 0.02050(10) 0.02070(10) -0.00002(7) -0.00155(6) -0.00015(7)
N1 0.0292(6) 0.0216(6) 0.0372(7) 0.0004(5) -0.0035(5) -0.0018(5)
N2 0.0339(7) 0.0230(6) 0.0345(7) -0.0033(5) -0.0037(5) -0.0031(5)
C1 0.0211(7) 0.0239(7) 0.0307(8) 0.0000(5) -0.0006(6) -0.0026(5)
C2 0.0190(6) 0.0205(6) 0.0193(6) 0.0001(5) 0.0008(5) 0.0026(5)
C3 0.0198(6) 0.0202(6) 0.0225(7) -0.0020(5) -0.0013(5) -0.0027(5)
C4 0.0171(6) 0.0268(7) 0.0199(6) 0.0000(5) -0.0001(5) 0.0033(5)
C5 0.0167(6) 0.0201(6) 0.0238(7) -0.0011(5) 0.0004(5) -0.0015(5)
C6 0.0425(10) 0.0192(7) 0.0568(11) -0.0003(7) -0.0092(8) -0.0025(6)
C7 0.0486(10) 0.0240(8) 0.0505(11) -0.0071(7) -0.0065(8) -0.0044(7)
C8 0.0713(14) 0.0249(9) 0.0829(16) 0.0031(9) -0.0248(12) 0.0018(9)
C9 0.0978(18) 0.0317(10) 0.0739(16) -0.0174(10) -0.0260(14) -0.0063(11)
C10 0.0388(9) 0.0285(8) 0.0368(9) 0.0054(6) -0.0107(7) -0.0014(7)
C11 0.0774(15) 0.0541(12) 0.0455(12) 0.0114(10) 0.0023(10) -0.0083(11)
C12 0.0458(11) 0.0659(14) 0.0722(15) -0.0094(11) -0.0271(11) 0.0110(10)
C13 0.0445(10) 0.0340(8) 0.0297(8) -0.0019(6) -0.0079(7) -0.0039(7)
C14 0.0567(12) 0.0652(13) 0.0331(10) -0.0046(9) 0.0001(8) -0.0149(10)
C15 0.0447(11) 0.0596(12) 0.0508(12) -0.0014(10) -0.0134(9) -0.0030(9)
C16 0.0155(6) 0.0299(7) 0.0179(6) -0.0013(5) -0.0019(5) 0.0011(5)
C17 0.0204(7) 0.0305(7) 0.0233(7) 0.0014(5) -0.0022(5) 0.0003(5)
C18 0.0193(7) 0.0491(9) 0.0269(8) 0.0090(7) -0.0015(6) -0.0051(6)
C19 0.0210(7) 0.0689(12) 0.0213(7) 0.0015(7) 0.0036(6) -0.0011(7)
C20 0.0316(8) 0.0587(11) 0.0286(8) -0.0168(8) 0.0051(6) 0.0009(8)
C21 0.0295(8) 0.0369(8) 0.0283(8) -0.0085(6) 0.0039(6) -0.0015(6)
C22 0.0183(7) 0.0477(9) 0.0160(6) 0.0066(6) -0.0007(5) -0.0012(6)
C23 0.0310(8) 0.0450(9) 0.0314(8) 0.0067(7) -0.0063(6) -0.0119(7)
C24 0.0457(11) 0.0712(13) 0.0422(11) 0.0174(10) -0.0172(9) -0.0280(10)
C25 0.0265(9) 0.126(2) 0.0361(11) 0.0298(12) -0.0096(8) -0.0229(11)
C26 0.0212(9) 0.147(2) 0.0321(10) 0.0126(12) 0.0036(7) 0.0154(11)
C27 0.0260(8) 0.0944(15) 0.0266(9) -0.0033(9) -0.0021(7) 0.0169(9)
C28 0.0200(6) 0.0280(7) 0.0181(6) -0.0025(5) -0.0004(5) -0.0031(5)
C29 0.0213(7) 0.0363(8) 0.0213(7) 0.0004(6) -0.0014(5) -0.0013(6)
C30 0.0330(8) 0.0459(9) 0.0201(7) 0.0033(6) -0.0011(6) -0.0078(7)
C31 0.0276(8) 0.0516(10) 0.0235(7) -0.0036(7) 0.0051(6) -0.0131(7)
C32 0.0186(7) 0.0518(10) 0.0273(8) -0.0068(7) 0.0015(6) -0.0045(6)
C33 0.0193(6) 0.0372(8) 0.0209(7) -0.0047(6) -0.0014(5) -0.0010(6)
C34 0.0168(6) 0.0267(7) 0.0208(6) -0.0014(5) -0.0030(5) -0.0025(5)
C35 0.0265(7) 0.0307(7) 0.0250(7) 0.0012(6) -0.0019(5) -0.0034(6)
C36 0.0337(8) 0.0478(10) 0.0299(8) 0.0101(7) -0.0001(6) -0.0092(7)
C37 0.0271(8) 0.0714(12) 0.0242(8) -0.0002(8) 0.0050(6) -0.0062(8)
C38 0.0231(7) 0.0526(10) 0.0311(8) -0.0092(7) 0.0011(6) 0.0020(7)
C39 0.0216(7) 0.0346(8) 0.0285(8) -0.0025(6) -0.0006(6) 0.0013(6)
C40 0.0174(6) 0.0253(6) 0.0199(6) -0.0022(5) -0.0010(5) -0.0003(5)
C41 0.0225(7) 0.0282(7) 0.0202(7) -0.0023(5) -0.0017(5) -0.0037(5)
C42 0.0201(7) 0.0386(8) 0.0275(8) -0.0077(6) 0.0028(5) -0.0075(6)
C43 0.0173(7) 0.0406(9) 0.0439(9) -0.0138(7) -0.0019(6) 0.0040(6)
C44 0.0267(8) 0.0301(8) 0.0504(10) -0.0004(7) -0.0045(7) 0.0087(6)
C45 0.0225(7) 0.0268(7) 0.0395(9) 0.0027(6) -0.0008(6) -0.0013(6)
C46 0.0190(6) 0.0259(7) 0.0218(7) 0.0022(5) -0.0006(5) 0.0005(5)
C47 0.0206(7) 0.0495(9) 0.0260(8) -0.0008(7) -0.0025(6) -0.0041(6)
C48 0.0313(9) 0.0744(13) 0.0223(8) -0.0007(8) -0.0017(6) -0.0027(8)
C49 0.0304(9) 0.0758(13) 0.0278(9) 0.0093(8) 0.0073(7) 0.0019(8)
C50 0.0191(7) 0.0535(10) 0.0357(9) 0.0097(7) 0.0018(6) -0.0037(7)
C51 0.0208(7) 0.0317(7) 0.0257(7) 0.0064(6) -0.0035(5) -0.0018(6)

loop_
_atom_type_symbol
_atom_type_description
_atom_type_scat_dispersion_real
_atom_type_scat_dispersion_imag
_atom_type_scat_source
C C 0.0033 0.0016 'International Tables Vol C Tables 4.2.6.8 and 6.1.1.4'
H H 0.0000 0.0000 'International Tables Vol C Tables 4.2.6.8 and 6.1.1.4'
N N 0.0061 0.0033 'International Tables Vol C Tables 4.2.6.8 and 6.1.1.4'
Fe Fe 0.3463 0.8444 'International Tables Vol C Tables 4.2.6.8 and 6.1.1.4'

loop_
_geom_angle_atom_site_label_1
_geom_angle_atom_site_label_2
_geom_angle_atom_site_label_3
_geom_angle
C2 Fe1 C3 137.95(5)
C2 Fe1 C1 110.59(5)
C3 Fe1 C1 111.45(5)
C1 N1 C6 110.99(13)
C1 N1 C10 121.14(12)
C6 N1 C10 127.86(13)
C1 N2 C7 110.94(13)
C1 N2 C13 121.13(12)
C7 N2 C13 127.84(13)
N1 C1 N2 104.75(12)
N1 C1 Fe1 128.61(10)
N2 C1 Fe1 126.61(10)
C4 C2 C16 120.67(12)
C4 C2 Fe1 125.21(10)
C16 C2 Fe1 114.07(9)
C5 C3 C34 119.51(12)
C5 C3 Fe1 126.37(10)
C34 C3 Fe1 113.67(9)
C2 C4 C28 119.86(12)
C2 C4 C22 125.03(12)
C28 C4 C22 115.01(11)
C3 C5 C46 121.04(12)
C3 C5 C40 123.53(12)
C46 C5 C40 115.30(11)
C7 C6 N1 106.63(14)
C7 C6 C8 128.88(16)
N1 C6 C8 124.48(16)
C6 C7 N2 106.68(14)
C6 C7 C9 128.43(16)
N2 C7 C9 124.87(16)
C6 C8 H8A 109.5
C6 C8 H8B 109.5
H8A C8 H8B 109.5
C6 C8 H8C 109.5
H8A C8 H8C 109.5
H8B C8 H8C 109.5
C7 C9 H9A 109.5
C7 C9 H9B 109.5
H9A C9 H9B 109.5
C7 C9 H9C 109.5
H9A C9 H9C 109.5
H9B C9 H9C 109.5
N1 C10 C12 111.86(15)
N1 C10 C11 111.88(14)
C12 C10 C11 113.49(16)
N1 C10 H10 106.3
C12 C10 H10 106.3
C11 C10 H10 106.3
C10 C11 H11A 109.5
C10 C11 H11B 109.5
H11A C11 H11B 109.5
C10 C11 H11C 109.5
H11A C11 H11C 109.5
H11B C11 H11C 109.5
C10 C12 H12A 109.5
C10 C12 H12B 109.5
H12A C12 H12B 109.5
C10 C12 H12C 109.5
H12A C12 H12C 109.5
H12B C12 H12C 109.5
N2 C13 C15 112.47(14)
N2 C13 C14 111.23(15)
C15 C13 C14 114.61(15)
N2 C13 H13 105.9
C15 C13 H13 105.9
C14 C13 H13 105.9
C13 C14 H14A 109.5
C13 C14 H14B 109.5
H14A C14 H14B 109.5
C13 C14 H14C 109.5
H14A C14 H14C 109.5
H14B C14 H14C 109.5
C13 C15 H15A 109.5
C13 C15 H15B 109.5
H15A C15 H15B 109.5
C13 C15 H15C 109.5
H15A C15 H15C 109.5
H15B C15 H15C 109.5
C21 C16 C17 117.21(13)
C21 C16 C2 120.82(13)
C17 C16 C2 121.89(12)
C18 C17 C16 121.39(14)
C18 C17 H17 119.3
C16 C17 H17 119.3
C19 C18 C17 120.58(15)
C19 C18 H18 119.7
C17 C18 H18 119.7
C18 C19 C20 119.39(15)
C18 C19 H19 120.3
C20 C19 H19 120.3
C19 C20 C21 120.15(16)
C19 C20 H20 119.9
C21 C20 H20 119.9
C20 C21 C16 121.26(15)
C20 C21 H21 119.4
C16 C21 H21 119.4
C27 C22 C23 117.97(15)
C27 C22 C4 122.70(15)
C23 C22 C4 119.32(13)
C24 C23 C22 121.35(18)
C24 C23 H23 119.3
C22 C23 H23 119.3
C25 C24 C23 119.8(2)
C25 C24 H24 120.1
C23 C24 H24 120.1
C26 C25 C24 120.10(17)
C26 C25 H25 119.9
C24 C25 H25 119.9
C25 C26 C27 121.10(19)
C25 C26 H26 119.4
C27 C26 H26 119.4
C22 C27 C26 119.7(2)
C22 C27 H27 120.1
C26 C27 H27 120.1
C29 C28 C33 117.65(13)
C29 C28 C4 120.05(12)
C33 C28 C4 122.16(12)
C30 C29 C28 121.13(14)
C30 C29 H29 119.4
C28 C29 H29 119.4
C31 C30 C29 120.40(14)
C31 C30 H30 119.8
C29 C30 H30 119.8
C30 C31 C32 119.63(14)
C30 C31 H31 120.2
C32 C31 H31 120.2
C31 C32 C33 120.27(14)
C31 C32 H32 119.9
C33 C32 H32 119.9
C32 C33 C28 120.81(14)
C32 C33 H33 119.6
C28 C33 H33 119.6
C39 C34 C35 116.70(13)
C39 C34 C3 122.48(12)
C35 C34 C3 120.76(12)
C36 C35 C34 121.76(15)
C36 C35 H35 119.1
C34 C35 H35 119.1
C37 C36 C35 120.15(15)
C37 C36 H36 119.9
C35 C36 H36 119.9
C36 C37 C38 119.28(15)
C36 C37 H37 120.4
C38 C37 H37 120.4
C37 C38 C39 120.59(16)
C37 C38 H38 119.7
C39 C38 H38 119.7
C38 C39 C34 121.44(15)
C38 C39 H39 119.3
C34 C39 H39 119.3
C41 C40 C45 117.75(12)
C41 C40 C5 120.96(12)
C45 C40 C5 121.27(12)
C42 C41 C40 121.16(13)
C42 C41 H41 119.4
C40 C41 H41 119.4
C43 C42 C41 120.42(14)
C43 C42 H42 119.8
C41 C42 H42 119.8
C42 C43 C44 119.63(14)
C42 C43 H43 120.2
C44 C43 H43 120.2
C43 C44 C45 120.31(14)
C43 C44 H44 119.8
C45 C44 H44 119.8
C44 C45 C40 120.73(14)
C44 C45 H45 119.6
C40 C45 H45 119.6
C51 C46 C47 117.06(13)
C51 C46 C5 121.53(12)
C47 C46 C5 121.36(12)
C48 C47 C46 121.61(14)
C48 C47 H47 119.2
C46 C47 H47 119.2
C47 C48 C49 120.24(15)
C47 C48 H48 119.9
C49 C48 H48 119.9
C50 C49 C48 119.37(16)
C50 C49 H49 120.3
C48 C49 H49 120.3
C49 C50 C51 120.71(14)
C49 C50 H50 119.6
C51 C50 H50 119.6
C50 C51 C46 120.95(14)
C50 C51 H51 119.5
C46 C51 H51 119.5

loop_
_geom_bond_atom_site_label_1
_geom_bond_atom_site_label_2
_geom_bond_distance
Fe1 C2 2.0607(13)
Fe1 C3 2.0659(13)
Fe1 C1 2.0957(14)
N1 C1 1.3553(18)
N1 C6 1.3935(19)
N1 C10 1.482(2)
N2 C1 1.3582(18)
N2 C7 1.392(2)
N2 C13 1.481(2)
C2 C4 1.3618(18)
C2 C16 1.4822(19)
C3 C5 1.3628(18)
C3 C34 1.4860(19)
C4 C28 1.4895(19)
C4 C22 1.4993(18)
C5 C46 1.4897(19)
C5 C40 1.5017(18)
C6 C7 1.351(2)
C6 C8 1.501(2)
C7 C9 1.504(2)
C8 H8A 0.9800
C8 H8B 0.9800
C8 H8C 0.9800
C9 H9A 0.9800
C9 H9B 0.9800
C9 H9C 0.9800
C10 C12 1.512(2)
C10 C11 1.517(3)
C10 H10 1.0000
C11 H11A 0.9800
C11 H11B 0.9800
C11 H11C 0.9800
C12 H12A 0.9800
C12 H12B 0.9800
C12 H12C 0.9800
C13 C15 1.512(2)
C13 C14 1.515(3)
C13 H13 1.0000
C14 H14A 0.9800
C14 H14B 0.9800
C14 H14C 0.9800
C15 H15A 0.9800
C15 H15B 0.9800
C15 H15C 0.9800
C16 C21 1.399(2)
C16 C17 1.399(2)
C17 C18 1.384(2)
C17 H17 0.9500
C18 C19 1.380(2)
C18 H18 0.9500
C19 C20 1.381(3)
C19 H19 0.9500
C20 C21 1.395(2)
C20 H20 0.9500
C21 H21 0.9500
C22 C27 1.388(2)
C22 C23 1.394(2)
C23 C24 1.393(2)
C23 H23 0.9500
C24 C25 1.364(3)
C24 H24 0.9500
C25 C26 1.361(3)
C25 H25 0.9500
C26 C27 1.404(3)
C26 H26 0.9500
C27 H27 0.9500
C28 C29 1.4000(19)
C28 C33 1.4020(19)
C29 C30 1.383(2)
C29 H29 0.9500
C30 C31 1.382(2)
C30 H30 0.9500
C31 C32 1.383(2)
C31 H31 0.9500
C32 C33 1.392(2)
C32 H32 0.9500
C33 H33 0.9500
C34 C39 1.403(2)
C34 C35 1.404(2)
C35 C36 1.390(2)
C35 H35 0.9500
C36 C37 1.383(3)
C36 H36 0.9500
C37 C38 1.386(3)
C37 H37 0.9500
C38 C39 1.387(2)
C38 H38 0.9500
C39 H39 0.9500
C40 C41 1.3977(19)
C40 C45 1.3979(19)
C41 C42 1.3822(19)
C41 H41 0.9500
C42 C43 1.374(2)
C42 H42 0.9500
C43 C44 1.384(2)
C43 H43 0.9500
C44 C45 1.388(2)
C44 H44 0.9500
C45 H45 0.9500
C46 C51 1.4036(19)
C46 C47 1.4037(19)
C47 C48 1.383(2)
C47 H47 0.9500
C48 C49 1.385(2)
C48 H48 0.9500
C49 C50 1.379(2)
C49 H49 0.9500
C50 C51 1.390(2)
C50 H50 0.9500
C51 H51 0.9500

loop_
_geom_torsion_atom_site_label_1
_geom_torsion_atom_site_label_2
_geom_torsion_atom_site_label_3
_geom_torsion_atom_site_label_4
_geom_torsion
C6 N1 C1 N2 -0.60(17)
C10 N1 C1 N2 178.66(13)
C6 N1 C1 Fe1 177.51(12)
C10 N1 C1 Fe1 -3.2(2)
C7 N2 C1 N1 0.33(17)
C13 N2 C1 N1 177.15(13)
C7 N2 C1 Fe1 -177.83(12)
C13 N2 C1 Fe1 -1.0(2)
C2 Fe1 C1 N1 -57.50(14)
C3 Fe1 C1 N1 123.60(13)
C2 Fe1 C1 N2 120.22(12)
C3 Fe1 C1 N2 -58.68(14)
C3 Fe1 C2 C4 -84.49(13)
C1 Fe1 C2 C4 97.04(12)
C3 Fe1 C2 C16 98.28(11)
C1 Fe1 C2 C16 -80.19(10)
C2 Fe1 C3 C5 -88.06(13)
C1 Fe1 C3 C5 90.40(12)
C2 Fe1 C3 C34 99.75(11)
C1 Fe1 C3 C34 -81.79(10)
C16 C2 C4 C28 179.12(12)
Fe1 C2 C4 C28 2.05(18)
C16 C2 C4 C22 2.9(2)
Fe1 C2 C4 C22 -174.12(10)
C34 C3 C5 C46 -176.96(12)
Fe1 C3 C5 C46 11.26(18)
C34 C3 C5 C40 7.56(19)
Fe1 C3 C5 C40 -164.22(10)
C1 N1 C6 C7 0.7(2)
C10 N1 C6 C7 -178.54(16)
C1 N1 C6 C8 -179.19(18)
C10 N1 C6 C8 1.6(3)
N1 C6 C7 N2 -0.4(2)
C8 C6 C7 N2 179.4(2)
N1 C6 C7 C9 177.9(2)
C8 C6 C7 C9 -2.3(4)
C1 N2 C7 C6 0.1(2)
C13 N2 C7 C6 -176.49(16)
C1 N2 C7 C9 -178.34(19)
C13 N2 C7 C9 5.1(3)
C1 N1 C10 C12 114.70(17)
C6 N1 C10 C12 -66.2(2)
C1 N1 C10 C11 -116.70(17)
C6 N1 C10 C11 62.4(2)
C1 N2 C13 C15 121.71(16)
C7 N2 C13 C15 -62.0(2)
C1 N2 C13 C14 -108.20(17)
C7 N2 C13 C14 68.0(2)
C4 C2 C16 C21 -118.35(15)
Fe1 C2 C16 C21 59.02(15)
C4 C2 C16 C17 64.86(17)
Fe1 C2 C16 C17 -117.76(11)
C21 C16 C17 C18 -0.26(19)
C2 C16 C17 C18 176.64(12)
C16 C17 C18 C19 0.4(2)
C17 C18 C19 C20 0.3(2)
C18 C19 C20 C21 -1.2(2)
C19 C20 C21 C16 1.4(2)
C17 C16 C21 C20 -0.7(2)
C2 C16 C21 C20 -177.59(14)
C2 C4 C22 C27 50.1(2)
C28 C4 C22 C27 -126.25(16)
C2 C4 C22 C23 -130.87(15)
C28 C4 C22 C23 52.80(18)
C27 C22 C23 C24 -1.0(2)
C4 C22 C23 C24 179.89(14)
C22 C23 C24 C25 0.9(3)
C23 C24 C25 C26 -0.1(3)
C24 C25 C26 C27 -0.5(3)
C23 C22 C27 C26 0.4(3)
C4 C22 C27 C26 179.47(16)
C25 C26 C27 C22 0.3(3)
C2 C4 C28 C29 -133.65(14)
C22 C4 C28 C29 42.89(18)
C2 C4 C28 C33 41.91(19)
C22 C4 C28 C33 -141.55(13)
C33 C28 C29 C30 -3.9(2)
C4 C28 C29 C30 171.88(14)
C28 C29 C30 C31 2.0(2)
C29 C30 C31 C32 1.0(2)
C30 C31 C32 C33 -2.1(2)
C31 C32 C33 C28 0.1(2)
C29 C28 C33 C32 2.8(2)
C4 C28 C33 C32 -172.82(13)
C5 C3 C34 C39 60.69(17)
Fe1 C3 C34 C39 -126.53(11)
C5 C3 C34 C35 -122.18(14)
Fe1 C3 C34 C35 50.60(15)
C39 C34 C35 C36 -3.0(2)
C3 C34 C35 C36 179.68(13)
C34 C35 C36 C37 2.2(2)
C35 C36 C37 C38 0.4(2)
C36 C37 C38 C39 -2.2(2)
C37 C38 C39 C34 1.3(2)
C35 C34 C39 C38 1.3(2)
C3 C34 C39 C38 178.51(13)
C3 C5 C40 C41 48.10(19)
C46 C5 C40 C41 -127.62(13)
C3 C5 C40 C45 -133.36(15)
C46 C5 C40 C45 50.92(18)
C45 C40 C41 C42 0.9(2)
C5 C40 C41 C42 179.49(13)
C40 C41 C42 C43 -0.3(2)
C41 C42 C43 C44 -0.4(2)
C42 C43 C44 C45 0.5(3)
C43 C44 C45 C40 0.1(3)
C41 C40 C45 C44 -0.8(2)
C5 C40 C45 C44 -179.38(14)
C3 C5 C46 C51 33.84(19)
C40 C5 C46 C51 -150.32(13)
C3 C5 C46 C47 -143.43(14)
C40 C5 C46 C47 32.40(18)
C51 C46 C47 C48 -2.5(2)
C5 C46 C47 C48 174.86(15)
C46 C47 C48 C49 0.9(3)
C47 C48 C49 C50 1.0(3)
C48 C49 C50 C51 -1.1(3)
C49 C50 C51 C46 -0.6(2)
C47 C46 C51 C50 2.4(2)
C5 C46 C51 C50 -175.01(14)

loop_
_platon_squeeze_void_nr
_platon_squeeze_void_average_x
_platon_squeeze_void_average_y
_platon_squeeze_void_average_z
_platon_squeeze_void_volume
_platon_squeeze_void_count_electrons
_platon_squeeze_void_content
1 0.000 0.500 0.500 263 47 ' '
2 0.500 1.000 1.000 263 47 ' '
